data_7122404
loop_
_publ_author_name
'Whiteside, R. E.'
'Gunaratne, H. Q. Nimal'
'Muzio, A. F. V.'
'Nockemann, P.'

_publ_section_title
;
 Selective monoalkylation of p-tert-butylcalix-[4]-arene in a methyl
 carbonate ionic liquid.
;
_journal_issue 85
_journal_name_full 'Chemical communications (Cambridge, England)'
_journal_page_first 12037
_journal_page_last 12040
_journal_paper_doi 10.1039/c8cc05566a
_journal_volume 54
_journal_year 2018
_chemical_formula_moiety 'C47 H64 O4, C13 H30 N, 2(C2 H3 N)'
_chemical_formula_sum 'C64 H101 N3 O4'
_chemical_formula_weight 976.47
_space_group_crystal_system monoclinic
_space_group_IT_number 14
_space_group_name_Hall '-P 2ybc'
_space_group_name_H-M_alt 'P 1 21/c 1'
_symmetry_space_group_name_Hall '-P 2ybc'
_symmetry_space_group_name_H-M 'P 1 21/c 1'
_atom_sites_solution_hydrogens geom
_atom_sites_solution_primary dual
_audit_creation_date 2018-06-25
_audit_creation_method
;
Olex2 1.2
(compiled 2017.08.10 svn.r3458 for OlexSys, GUI svn.r5381)
;
_audit_update_record
;
2018-07-10 deposited with the CCDC.
2018-09-28 downloaded from the CCDC.
;
_cell_angle_alpha 90
_cell_angle_beta 105.0730(10)
_cell_angle_gamma 90
_cell_formula_units_Z 4
_cell_length_a 15.3846(2)
_cell_length_b 15.7251(2)
_cell_length_c 24.2062(3)
_cell_measurement_reflns_used 29219
_cell_measurement_temperature 100.00(18)
_cell_measurement_theta_max 72.2960
_cell_measurement_theta_min 5.0160
_cell_volume 5654.59(13)
_computing_cell_refinement 'CrysAlisPro 1.171.38.43 (Rigaku OD, 2015)'
_computing_data_collection 'CrysAlisPro 1.171.38.43 (Rigaku OD, 2015)'
_computing_data_reduction 'CrysAlisPro 1.171.38.43 (Rigaku OD, 2015)'
_computing_molecular_graphics 'Olex2 (Dolomanov et al., 2009)'
_computing_publication_material 'Olex2 (Dolomanov et al., 2009)'
_computing_structure_refinement 'ShelXL (Sheldrick, 2015)'
_computing_structure_solution 'ShelXT (Sheldrick, 2015)'
_diffrn_ambient_environment N~2~
_diffrn_ambient_temperature 100.00(18)
_diffrn_detector 'CCD plate'
_diffrn_detector_area_resol_mean 8.0509
_diffrn_detector_type EosS2
_diffrn_measured_fraction_theta_full 0.999
_diffrn_measured_fraction_theta_max 0.992
_diffrn_measurement_details
;
List of Runs (angles in degrees, time in seconds):

  # Type    Start    End  Width  t~exp~   \w     \q     \k     \f   Frames
#--------------------------------------------------------------------------
  1  \w    -34.00  54.00   1.00    1.00    --   35.30 -38.00-120.00   88
  2  \w     23.00  89.00   1.00    1.00    --   35.30-125.00 -90.00   66
  3  \w     16.00 104.00   1.00    1.00    --   35.30  38.00  60.00   88
  4  \w     89.00 174.00   1.00    1.00    --  107.39  61.00 120.00   85
  5  \w     41.00 125.00   1.00    1.00    --  107.39 -61.00 120.00   84
  6  \w     81.00 175.00   1.00    1.00    --  107.39  77.00  90.00   94
  7  \w     38.00 109.00   1.00    1.00    --  107.39 -95.00 -30.00   71
  8  \w     39.00 125.00   1.00    1.00    --  107.39 -45.00 -30.00   86
  9  \w     69.00 178.00   1.00    1.00    --  107.39  15.00-150.00  109
 10  \w      9.00 103.00   1.00    1.00    --   35.30  77.00 150.00   94
 11  \w      1.00  74.00   1.00    1.00    --   35.30 -99.00  90.00   73
 12  \w      9.00 103.00   1.00    1.00    --   35.30  77.00-120.00   94
 13  \w     89.00 174.00   1.00    1.00    --  107.39  61.00 -90.00   85
 14  \w     81.00 175.00   1.00    1.00    --  107.39  77.00  30.00   94
 15  \w     38.00 109.00   1.00    1.00    --  107.39 -95.00 120.00   71
 16  \w     90.00 176.00   1.00    1.00    --  107.39  45.00-120.00   86
 17  \w     81.00 175.00   1.00    1.00    --  107.39  77.00  60.00   94
 18  \w     69.00 178.00   1.00    1.00    --  107.39  15.00   0.00  109
 19  \w    -52.00  32.00   1.00    1.00    --  -35.30  57.00  30.00   84
 20  \w     19.00 103.00   1.00    1.00    --   35.30  57.00 -30.00   84
 21  \w    -34.00  54.00   1.00    1.00    --   35.30 -38.00 120.00   88
 22  \w     81.00 123.00   1.00    1.00    --  107.39  77.00-180.00   42
 23  \w     81.00 175.00   1.00    1.00    --  107.39  77.00   0.00   94
 24  \w     38.00 109.00   1.00    1.00    --  107.39 -95.00-120.00   71
;
_diffrn_measurement_device 'four-circle diffractometer'
_diffrn_measurement_device_type 'SuperNova, Dual, Cu at zero, EosS2'
_diffrn_measurement_method '\w scans'
_diffrn_orient_matrix_type 'CrysAlisPro convention (1999,Acta A55,543-557)'
_diffrn_orient_matrix_UB_11 -0.0132597000
_diffrn_orient_matrix_UB_12 0.0705094000
_diffrn_orient_matrix_UB_13 0.0412679000
_diffrn_orient_matrix_UB_21 -0.0938778000
_diffrn_orient_matrix_UB_22 0.0192746000
_diffrn_orient_matrix_UB_23 -0.0395023000
_diffrn_orient_matrix_UB_31 -0.0420333000
_diffrn_orient_matrix_UB_32 -0.0652248000
_diffrn_orient_matrix_UB_33 0.0328796000
_diffrn_radiation_monochromator mirror
_diffrn_radiation_probe x-ray
_diffrn_radiation_type CuK\a
_diffrn_radiation_wavelength 1.54184
_diffrn_reflns_av_R_equivalents 0.0387
_diffrn_reflns_av_unetI/netI 0.0234
_diffrn_reflns_Laue_measured_fraction_full 0.999
_diffrn_reflns_Laue_measured_fraction_max 0.992
_diffrn_reflns_limit_h_max 18
_diffrn_reflns_limit_h_min -19
_diffrn_reflns_limit_k_max 19
_diffrn_reflns_limit_k_min -19
_diffrn_reflns_limit_l_max 29
_diffrn_reflns_limit_l_min -28
_diffrn_reflns_number 54073
_diffrn_reflns_point_group_measured_fraction_full 0.999
_diffrn_reflns_point_group_measured_fraction_max 0.992
_diffrn_reflns_theta_full 67.684
_diffrn_reflns_theta_max 72.262
_diffrn_reflns_theta_min 3.782
_diffrn_source 'micro-focus sealed X-ray tube'
_diffrn_source_target Mo
_diffrn_source_type 'SuperNova (Cu) X-ray Source'
_exptl_absorpt_coefficient_mu 0.534
_exptl_absorpt_correction_T_max 1.00000
_exptl_absorpt_correction_T_min 0.62925
_exptl_absorpt_correction_type multi-scan
_exptl_absorpt_process_details
;
CrysAlisPro 1.171.38.43 (Rigaku Oxford Diffraction, 2015)
Empirical absorption correction using spherical harmonics,
 implemented in SCALE3 ABSPACK scaling algorithm.
;
_exptl_crystal_colour 'clear colourless'
_exptl_crystal_colour_lustre clear
_exptl_crystal_colour_primary colourless
_exptl_crystal_density_diffrn 1.147
_exptl_crystal_description block
_exptl_crystal_F_000 2152
_exptl_crystal_size_max 0.1
_exptl_crystal_size_mid 0.1
_exptl_crystal_size_min 0.1
_refine_diff_density_max 2.428
_refine_diff_density_min -1.151
_refine_diff_density_rms 0.123
_refine_ls_extinction_coef 0.0015(2)
_refine_ls_extinction_expression Fc^*^=kFc[1+0.001xFc^2^\l^3^/sin(2\q)]^-1/4^
_refine_ls_extinction_method SHELXL
_refine_ls_goodness_of_fit_ref 1.080
_refine_ls_hydrogen_treatment constr
_refine_ls_matrix_type full
_refine_ls_number_parameters 665
_refine_ls_number_reflns 11067
_refine_ls_number_restraints 6
_refine_ls_restrained_S_all 1.085
_refine_ls_R_factor_all 0.1026
_refine_ls_R_factor_gt 0.0979
_refine_ls_shift/su_max 0.002
_refine_ls_shift/su_mean 0.000
_refine_ls_structure_factor_coef Fsqd
_refine_ls_weighting_details 'w=1/[\s^2^(Fo^2^)+(0.1799P)^2^+9.3471P] where P=(Fo^2^+2Fc^2^)/3'
_refine_ls_weighting_scheme calc
_refine_ls_wR_factor_gt 0.2881
_refine_ls_wR_factor_ref 0.2942
_reflns_Friedel_coverage 0.000
_reflns_number_gt 10061
_reflns_number_total 11067
_reflns_threshold_expression 'I > 2\s(I)'
_cod_data_source_file c8cc05566a2.cif
_cod_data_source_block rw011720a_100k
_cod_depositor_comments 'Adding full bibliography for 7122403--7122404.cif.'
_cod_database_code 7122404
_shelxl_version_number 2014/6
_chemical_oxdiff_formula 'c h n o '
_shelx_space_group_comment
;
The symmetry employed for this shelxl refinement is uniquely defined
by the following loop, which should always be used as a source of
symmetry information in preference to the above space-group names.
They are only intended as comments.
;
_shelx_estimated_absorpt_t_max 0.948
_shelx_estimated_absorpt_t_min 0.948
_reflns_odcompleteness_completeness 99.90
_reflns_odcompleteness_iscentric 1
_reflns_odcompleteness_theta 66.97
_olex2_refinement_description
;
1. Fixed Uiso
 At 1.2 times of:
  All C(H) groups, All C(H,H) groups
 At 1.5 times of:
  All C(H,H,H) groups, All O(H) groups
2. Uiso/Uaniso restraints and constraints
Uanis(C0AA) \\sim Ueq: with sigma of 0.01 and sigma for terminal atoms of 0.005
3.a Secondary CH2 refined with riding coordinates:
 C00B(H00F,H00G), C00D(H00H,H00I), C00E(H00K,H00L), C00G(H00M,H00N), C00H(H00O,
 H00Q), C00K(H00R,H00S), C00L(H00B,H00C), C00M(H00D,H00E), C00V(H00Z,HA),
 C00Z(H00,HB), C015(H01A,H01B), C01B(H2AA,HE), C01F(H01C,H01D)
3.b Aromatic/amide H refined with riding coordinates:
 C006(H006), C00A(H00A), C00J(H00J), C00P(H00P), C00W(H00W), C010(H010),
 C016(H016), C019(H019)
3.c Idealised Me refined as rotating group:
 C00R(H00T,H00U,H00V), C00T(H00X,H00Y,H), C01A(H01,HC,HD), C01C(H3AA,HF,HG),
 C01E(H5AA,HH,HI), C01I(H01E,H01F,H01G), C01K(H01H,H01I,H01J), C01L(H01K,H01L,
 H01M), C01M(H01N,H01O,H01P), C01O(H4AA,HJ,HK), C01P(H01Q,H01R,H01S), C01R(H01T,
 H01U,H01V), C01U(H01W,H01X,H01Y), C01V(H01Z,HL,HM), C2(H2A,H2B,H2C), C3(H3A,
 H3B,H3C), C4(H4A,H4B,H4C), C6(H6A,H6B,H6C), C1(H1A,H1B,H1C), C1AA(H1AA,H1AB,
 H1AC), C0AA(H0AA,H0AB,H0AC)
3.d Idealised tetrahedral OH refined as rotating group:
 O002(H002), O003(H003), O004(H004)
;
_olex2_date_sample_data_collection 2017-04-05
_olex2_submission_special_instructions 'No special instructions were received'
_oxdiff_exptl_absorpt_empirical_details
;
Empirical correction (ABSPACK) includes:
- Absorption correction using spherical harmonics
- Frame scaling
;
_oxdiff_exptl_absorpt_empirical_full_max 1.623
_oxdiff_exptl_absorpt_empirical_full_min 0.613

loop_
_space_group_symop_operation_xyz
'x, y, z'
'-x, y+1/2, -z+1/2'
'-x, -y, -z'
'x, -y-1/2, z-1/2'

loop_
_atom_site_label
_atom_site_type_symbol
_atom_site_fract_x
_atom_site_fract_y
_atom_site_fract_z
_atom_site_U_iso_or_equiv
_atom_site_adp_type
_atom_site_occupancy
_atom_site_site_symmetry_order
_atom_site_calc_flag
_atom_site_refinement_flags_posn
_atom_site_refinement_flags_adp
_atom_site_disorder_assembly
_atom_site_disorder_group
O001 O 0.72154(13) 0.45218(11) 0.40328(8) 0.0205(4) Uani 1 1 d . . . .
O002 O 0.59484(15) 0.38397(12) 0.43120(8) 0.0252(5) Uani 1 1 d . . . .
H002 H 0.6366 0.3992 0.4182 0.038 Uiso 1 1 calc GR . . .
O003 O 0.84665(16) 0.37612(13) 0.48431(8) 0.0294(5) Uani 1 1 d . . . .
H003 H 0.8131 0.4061 0.4602 0.044 Uiso 1 1 calc GR . . .
O004 O 0.68882(19) 0.29650(13) 0.51681(9) 0.0365(6) Uani 1 1 d . . . .
H004 H 0.6614 0.3284 0.4914 0.055 Uiso 1 1 calc GR . . .
N005 N 0.74139(13) 0.52358(13) 0.60934(8) 0.0136(4) Uani 1 1 d . . . .
C006 C 0.79987(16) 0.40194(15) 0.27649(10) 0.0148(5) Uani 1 1 d . . . .
H006 H 0.8538 0.3911 0.2672 0.018 Uiso 1 1 calc R . . .
C007 C 0.71972(16) 0.39919(15) 0.23317(10) 0.0145(5) Uani 1 1 d . . . .
C008 C 0.72091(17) 0.43722(14) 0.34759(10) 0.0148(5) Uani 1 1 d . . . .
C009 C 0.80194(16) 0.42045(15) 0.33321(10) 0.0142(5) Uani 1 1 d . . . .
C00A C 0.64080(16) 0.41835(14) 0.24857(10) 0.0134(5) Uani 1 1 d . . . .
H00A H 0.5866 0.4180 0.2204 0.016 Uiso 1 1 calc R . . .
C00B C 0.64725(15) 0.50173(15) 0.57328(10) 0.0152(5) Uani 1 1 d . . . .
H00F H 0.6104 0.5526 0.5691 0.018 Uiso 1 1 calc R . . .
H00G H 0.6513 0.4854 0.5354 0.018 Uiso 1 1 calc R . . .
C00C C 0.64002(16) 0.43815(14) 0.30473(10) 0.0140(5) Uani 1 1 d . . . .
C00D C 0.59964(16) 0.43121(16) 0.59668(11) 0.0164(5) Uani 1 1 d . . . .
H00H H 0.5956 0.4458 0.6349 0.020 Uiso 1 1 calc R . . .
H00I H 0.6334 0.3787 0.5990 0.020 Uiso 1 1 calc R . . .
C00E C 0.50528(16) 0.41940(15) 0.55709(11) 0.0160(5) Uani 1 1 d . . . .
H00K H 0.4713 0.4716 0.5562 0.019 Uiso 1 1 calc R . . .
H00L H 0.5099 0.4081 0.5186 0.019 Uiso 1 1 calc R . . .
C00F C 0.71938(18) 0.37652(17) 0.17133(10) 0.0191(5) Uani 1 1 d . . . .
C00G C 0.80067(16) 0.44530(15) 0.61570(11) 0.0156(5) Uani 1 1 d . . . .
H00M H 0.7964 0.4221 0.5779 0.019 Uiso 1 1 calc R . . .
H00N H 0.7774 0.4028 0.6372 0.019 Uiso 1 1 calc R . . .
C00H C 0.77819(17) 0.59737(15) 0.58145(11) 0.0169(5) Uani 1 1 d . . . .
H00O H 0.7354 0.6439 0.5765 0.020 Uiso 1 1 calc R . . .
H00Q H 0.8336 0.6166 0.6078 0.020 Uiso 1 1 calc R . . .
C00I C 0.50626(18) 0.37875(15) 0.33368(12) 0.0201(6) Uani 1 1 d . . . .
C00J C 0.44408(17) 0.33582(16) 0.29101(13) 0.0217(6) Uani 1 1 d . . . .
H00J H 0.4298 0.3579 0.2541 0.026 Uiso 1 1 calc R . . .
C00K C 0.79734(18) 0.57994(16) 0.52408(11) 0.0202(5) Uani 1 1 d . . . .
H00R H 0.7431 0.5598 0.4970 0.024 Uiso 1 1 calc R . . .
H00S H 0.8431 0.5363 0.5283 0.024 Uiso 1 1 calc R . . .
C00L C 0.89152(17) 0.41814(16) 0.37836(11) 0.0194(5) Uani 1 1 d . . . .
H00B H 0.9394 0.4319 0.3605 0.023 Uiso 1 1 calc R . . .
H00C H 0.8913 0.4613 0.4070 0.023 Uiso 1 1 calc R . . .
C00M C 0.55177(17) 0.45811(15) 0.31864(11) 0.0175(5) Uani 1 1 d . . . .
H00D H 0.5117 0.4857 0.2860 0.021 Uiso 1 1 calc R . . .
H00E H 0.5628 0.4974 0.3506 0.021 Uiso 1 1 calc R . . .
C00N C 0.91099(18) 0.33269(17) 0.40753(11) 0.0221(6) Uani 1 1 d . . . .
C00O C 0.53140(19) 0.34593(16) 0.38977(12) 0.0223(6) Uani 1 1 d . . . .
C00P C 0.4248(2) 0.23080(16) 0.35742(14) 0.0275(7) Uani 1 1 d . . . .
H00P H 0.3968 0.1819 0.3659 0.033 Uiso 1 1 calc R . . .
C00Q C 0.8844(2) 0.31496(17) 0.45750(11) 0.0245(6) Uani 1 1 d . . . .
C00R C 0.73484(18) 0.55441(17) 0.66707(11) 0.0201(5) Uani 1 1 d . . . .
H00T H 0.6894 0.5977 0.6621 0.030 Uiso 1 1 calc GR . . .
H00U H 0.7918 0.5775 0.6878 0.030 Uiso 1 1 calc GR . . .
H00V H 0.7191 0.5077 0.6881 0.030 Uiso 1 1 calc GR . . .
C00S C 0.40181(18) 0.26053(17) 0.30119(13) 0.0248(6) Uani 1 1 d . . . .
C00T C 0.45508(19) 0.34669(17) 0.57650(12) 0.0241(6) Uani 1 1 d . . . .
H00X H 0.3984 0.3381 0.5489 0.036 Uiso 1 1 calc GR . . .
H00Y H 0.4448 0.3604 0.6129 0.036 Uiso 1 1 calc GR . . .
H H 0.4904 0.2957 0.5799 0.036 Uiso 1 1 calc GR . . .
C00U C 0.6842(2) 0.21507(18) 0.49642(11) 0.0290(7) Uani 1 1 d . . . .
C00V C 0.89947(17) 0.46057(17) 0.64535(12) 0.0215(6) Uani 1 1 d . . . .
H00Z H 0.9268 0.4938 0.6206 0.026 Uiso 1 1 calc R . . .
HA H 0.9043 0.4927 0.6802 0.026 Uiso 1 1 calc R . . .
C00W C 0.5979(2) 0.09456(17) 0.45053(11) 0.0257(6) Uani 1 1 d . . . .
H00W H 0.5424 0.0702 0.4333 0.031 Uiso 1 1 calc R . . .
C00X C 0.4878(2) 0.27107(17) 0.40129(13) 0.0258(6) Uani 1 1 d . . . .
C00Y C 0.6004(2) 0.17885(17) 0.46955(11) 0.0260(6) Uani 1 1 d . . . .
C00Z C 0.82982(19) 0.66190(18) 0.50187(12) 0.0241(6) Uani 1 1 d . . . .
H00 H 0.7818 0.7037 0.4950 0.029 Uiso 1 1 calc R . . .
HB H 0.8803 0.6845 0.5310 0.029 Uiso 1 1 calc R . . .
C010 C 0.95289(18) 0.26995(18) 0.38353(12) 0.0251(6) Uani 1 1 d . . . .
H010 H 0.9694 0.2818 0.3500 0.030 Uiso 1 1 calc R . . .
C011 C 0.7627(2) 0.16795(18) 0.50344(11) 0.0304(7) Uani 1 1 d . . . .
C012 C 0.8974(2) 0.23333(18) 0.48136(12) 0.0307(7) Uani 1 1 d . . . .
N013 N 0.0436(2) 0.3522(2) 0.26663(17) 0.0500(8) Uani 1 1 d . . . .
C014 C 0.3377(2) 0.21327(18) 0.25197(15) 0.0310(7) Uani 1 1 d . . . .
C015 C 0.5146(2) 0.23018(18) 0.45984(14) 0.0329(7) Uani 1 1 d . . . .
H01A H 0.5227 0.2742 0.4888 0.039 Uiso 1 1 calc R . . .
H01B H 0.4663 0.1933 0.4642 0.039 Uiso 1 1 calc R . . .
C016 C 0.9423(2) 0.17315(19) 0.45702(13) 0.0333(7) Uani 1 1 d . . . .
H016 H 0.9534 0.1199 0.4741 0.040 Uiso 1 1 calc R . . .
C017 C 0.6752(2) 0.04594(18) 0.45642(13) 0.0310(7) Uani 1 1 d . . . .
C018 C 0.9711(2) 0.18931(19) 0.40832(13) 0.0312(7) Uani 1 1 d . . . .
C019 C 0.7571(2) 0.08394(19) 0.48361(13) 0.0338(7) Uani 1 1 d . . . .
H019 H 0.8097 0.0524 0.4887 0.041 Uiso 1 1 calc R . . .
C01A C 1.04823(18) 0.38849(18) 0.68950(14) 0.0283(6) Uani 1 1 d . . . .
H01 H 1.0788 0.4126 0.6633 0.042 Uiso 1 1 calc GR . . .
HC H 1.0741 0.3341 0.7023 0.042 Uiso 1 1 calc GR . . .
HD H 1.0545 0.4256 0.7218 0.042 Uiso 1 1 calc GR . . .
C01B C 0.94917(19) 0.37755(18) 0.65961(15) 0.0314(7) Uani 1 1 d . . . .
H2AA H 0.9437 0.3457 0.6245 0.038 Uiso 1 1 calc R . . .
HE H 0.9210 0.3444 0.6840 0.038 Uiso 1 1 calc R . . .
C01C C 0.8586(3) 0.6485(2) 0.44685(14) 0.0381(8) Uani 1 1 d . . . .
H3AA H 0.8081 0.6288 0.4173 0.057 Uiso 1 1 calc GR . . .
HF H 0.9059 0.6070 0.4533 0.057 Uiso 1 1 calc GR . . .
HG H 0.8798 0.7013 0.4353 0.057 Uiso 1 1 calc GR . . .
C01D C 0.0444(2) 0.3499(2) 0.21978(18) 0.0395(8) Uani 1 1 d . . . .
C01E C 0.6892(3) 0.2929(2) 0.83667(14) 0.0362(7) Uani 1 1 d . . . .
H5AA H 0.7324 0.2496 0.8348 0.054 Uiso 1 1 calc GR . . .
HH H 0.6306 0.2677 0.8303 0.054 Uiso 1 1 calc GR . . .
HI H 0.7055 0.3191 0.8737 0.054 Uiso 1 1 calc GR . . .
C01F C 0.8544(3) 0.2076(2) 0.52864(12) 0.0378(8) Uani 1 1 d . . . .
H01C H 0.8479 0.2572 0.5510 0.045 Uiso 1 1 calc R . . .
H01D H 0.8929 0.1671 0.5539 0.045 Uiso 1 1 calc R . . .
C01G C 0.6879(3) 0.3559(2) 0.79358(15) 0.0416(8) Uani 1 1 d . . . .
C01H C 1.0179(2) 0.1224(2) 0.38003(16) 0.0391(8) Uani 1 1 d . . . .
C01I C 0.2607(2) 0.2721(2) 0.22069(16) 0.0385(8) Uani 1 1 d . . . .
H01E H 0.2254 0.2882 0.2464 0.058 Uiso 1 1 calc GR . . .
H01F H 0.2233 0.2427 0.1884 0.058 Uiso 1 1 calc GR . . .
H01G H 0.2855 0.3220 0.2078 0.058 Uiso 1 1 calc GR . . .
C01J C 0.6700(2) -0.04682(19) 0.43561(18) 0.0433(9) Uani 1 1 d . . . .
C01K C 0.2949(2) 0.1348(2) 0.27162(19) 0.0426(9) Uani 1 1 d . . . .
H01H H 0.3412 0.0951 0.2893 0.064 Uiso 1 1 calc GR . . .
H01I H 0.2543 0.1085 0.2392 0.064 Uiso 1 1 calc GR . . .
H01J H 0.2623 0.1517 0.2987 0.064 Uiso 1 1 calc GR . . .
C01L C 0.3899(3) 0.1835(3) 0.20940(19) 0.0494(11) Uani 1 1 d . . . .
H01K H 0.4105 0.2320 0.1924 0.074 Uiso 1 1 calc GR . . .
H01L H 0.3511 0.1497 0.1800 0.074 Uiso 1 1 calc GR . . .
H01M H 0.4406 0.1499 0.2291 0.074 Uiso 1 1 calc GR . . .
C01M C 0.9520(3) 0.0935(2) 0.32405(17) 0.0470(9) Uani 1 1 d . . . .
H01N H 0.8981 0.0720 0.3320 0.071 Uiso 1 1 calc GR . . .
H01O H 0.9794 0.0495 0.3068 0.071 Uiso 1 1 calc GR . . .
H01P H 0.9373 0.1408 0.2983 0.071 Uiso 1 1 calc GR . . .
N01N N 0.6878(4) 0.4058(3) 0.75967(19) 0.0855(16) Uani 1 1 d . . . .
C01O C 0.0466(3) 0.3473(3) 0.15971(18) 0.0525(10) Uani 1 1 d . . . .
H4AA H -0.0020 0.3808 0.1372 0.079 Uiso 1 1 calc GR . . .
HJ H 0.0405 0.2896 0.1464 0.079 Uiso 1 1 calc GR . . .
HK H 0.1029 0.3700 0.1562 0.079 Uiso 1 1 calc GR . . .
C01P C 1.0454(3) 0.0440(2) 0.4185(2) 0.0577(12) Uani 1 1 d . . . .
H01Q H 1.0799 0.0617 0.4557 0.087 Uiso 1 1 calc GR . . .
H01R H 1.0812 0.0068 0.4019 0.087 Uiso 1 1 calc GR . . .
H01S H 0.9925 0.0145 0.4219 0.087 Uiso 1 1 calc GR . . .
C01R C 1.1022(3) 0.1589(3) 0.3674(2) 0.0605(12) Uani 1 1 d . . . .
H01T H 1.0860 0.2055 0.3411 0.091 Uiso 1 1 calc GR . . .
H01U H 1.1313 0.1156 0.3507 0.091 Uiso 1 1 calc GR . . .
H01V H 1.1425 0.1785 0.4023 0.091 Uiso 1 1 calc GR . . .
C01U C 0.7837(4) 0.4368(3) 0.1517(2) 0.0626(12) Uani 1 1 d . . A 1
H01W H 0.7621 0.4941 0.1514 0.094 Uiso 1 1 calc GR . A 1
H01X H 0.7867 0.4212 0.1139 0.094 Uiso 1 1 calc GR . A 1
H01Y H 0.8426 0.4327 0.1776 0.094 Uiso 1 1 calc GR . A 1
C01V C 0.7550(4) 0.2837(3) 0.1712(2) 0.0718(14) Uani 1 1 d . . B 1
H01Z H 0.8156 0.2807 0.1947 0.108 Uiso 1 1 calc GR . B 1
HL H 0.7537 0.2674 0.1328 0.108 Uiso 1 1 calc GR . B 1
HM H 0.7175 0.2459 0.1860 0.108 Uiso 1 1 calc GR . B 1
C2 C 0.6267(4) 0.3837(4) 0.1297(2) 0.0737(14) Uani 1 1 d . . C 1
H2A H 0.5852 0.3476 0.1422 0.111 Uiso 1 1 calc GR . C 1
H2B H 0.6301 0.3665 0.0923 0.111 Uiso 1 1 calc GR . C 1
H2C H 0.6064 0.4416 0.1284 0.111 Uiso 1 1 calc GR . C 1
C3 C 0.6877(4) 0.4552(5) 0.1314(3) 0.0842(17) Uani 1 1 d . . D 2
H3A H 0.6288 0.4723 0.1336 0.126 Uiso 1 1 calc GR . D 2
H3B H 0.6858 0.4401 0.0927 0.126 Uiso 1 1 calc GR . D 2
H3C H 0.7291 0.5013 0.1435 0.126 Uiso 1 1 calc GR . D 2
C4 C 0.6533(6) 0.3029(4) 0.1508(3) 0.0931(19) Uani 1 1 d . . E 2
H4A H 0.6733 0.2537 0.1742 0.140 Uiso 1 1 calc GR . E 2
H4B H 0.6509 0.2898 0.1117 0.140 Uiso 1 1 calc GR . E 2
H4C H 0.5945 0.3191 0.1537 0.140 Uiso 1 1 calc GR . E 2
C6 C 0.8121(5) 0.3518(5) 0.1646(3) 0.093(2) Uani 1 1 d . . F 2
H6A H 0.8537 0.3974 0.1780 0.140 Uiso 1 1 calc GR . F 2
H6B H 0.8082 0.3409 0.1250 0.140 Uiso 1 1 calc GR . F 2
H6C H 0.8326 0.3015 0.1866 0.140 Uiso 1 1 calc GR . F 2
C1 C 0.7555(4) -0.0803(3) 0.4264(3) 0.0705(15) Uani 1 1 d . . . .
H1A H 0.7775 -0.0418 0.4023 0.106 Uiso 1 1 calc GR . . .
H1B H 0.7449 -0.1350 0.4083 0.106 Uiso 1 1 calc GR . . .
H1C H 0.7994 -0.0857 0.4626 0.106 Uiso 1 1 calc GR . . .
C1AA C 0.6130(4) -0.0479(3) 0.3692(2) 0.0615(12) Uani 1 1 d . . . .
H1AA H 0.5551 -0.0226 0.3657 0.092 Uiso 1 1 calc GR . . .
H1AB H 0.6054 -0.1056 0.3558 0.092 Uiso 1 1 calc GR . . .
H1AC H 0.6448 -0.0163 0.3467 0.092 Uiso 1 1 calc GR . . .
C0AA C 0.6306(5) -0.1009(3) 0.4697(3) 0.0801(16) Uani 1 1 d . U . .
H0AA H 0.6694 -0.1040 0.5078 0.120 Uiso 1 1 calc GR . . .
H0AB H 0.6226 -0.1568 0.4532 0.120 Uiso 1 1 calc GR . . .
H0AC H 0.5732 -0.0784 0.4711 0.120 Uiso 1 1 calc GR . . .

loop_
_atom_site_aniso_label
_atom_site_aniso_U_11
_atom_site_aniso_U_22
_atom_site_aniso_U_33
_atom_site_aniso_U_23
_atom_site_aniso_U_13
_atom_site_aniso_U_12
O001 0.0327(10) 0.0172(9) 0.0164(9) -0.0062(7) 0.0151(7) -0.0075(7)
O002 0.0434(12) 0.0143(9) 0.0294(10) -0.0059(7) 0.0301(9) -0.0079(8)
O003 0.0509(13) 0.0206(10) 0.0161(9) -0.0019(7) 0.0076(9) -0.0088(9)
O004 0.0765(17) 0.0182(10) 0.0221(10) -0.0102(8) 0.0262(11) -0.0186(10)
N005 0.0149(9) 0.0114(10) 0.0171(10) -0.0012(7) 0.0088(8) 0.0005(7)
C006 0.0171(11) 0.0120(11) 0.0200(12) 0.0001(9) 0.0132(9) 0.0000(8)
C007 0.0198(11) 0.0110(11) 0.0164(11) -0.0004(8) 0.0112(9) 0.0002(9)
C008 0.0249(12) 0.0084(10) 0.0160(11) -0.0021(8) 0.0143(9) -0.0040(9)
C009 0.0185(11) 0.0085(10) 0.0177(11) 0.0001(8) 0.0081(9) -0.0029(8)
C00A 0.0159(11) 0.0098(10) 0.0178(11) -0.0002(8) 0.0101(9) -0.0010(8)
C00B 0.0139(11) 0.0148(11) 0.0184(11) -0.0001(9) 0.0071(9) 0.0010(9)
C00C 0.0193(12) 0.0067(10) 0.0212(12) -0.0003(8) 0.0148(9) -0.0010(8)
C00D 0.0166(11) 0.0153(11) 0.0202(12) 0.0004(9) 0.0099(9) 0.0001(9)
C00E 0.0149(11) 0.0127(11) 0.0231(12) -0.0003(9) 0.0101(9) 0.0017(9)
C00F 0.0249(13) 0.0211(13) 0.0158(12) -0.0026(9) 0.0133(10) 0.0007(10)
C00G 0.0159(11) 0.0114(11) 0.0213(12) -0.0001(9) 0.0085(9) 0.0017(9)
C00H 0.0196(12) 0.0101(11) 0.0237(12) -0.0007(9) 0.0105(10) -0.0014(9)
C00I 0.0236(12) 0.0101(11) 0.0369(15) -0.0042(10) 0.0264(11) 0.0006(9)
C00J 0.0207(12) 0.0148(12) 0.0379(15) -0.0042(10) 0.0226(11) 0.0017(9)
C00K 0.0243(13) 0.0162(12) 0.0237(13) -0.0002(10) 0.0130(10) -0.0027(10)
C00L 0.0210(12) 0.0162(12) 0.0208(12) 0.0006(10) 0.0052(10) -0.0054(9)
C00M 0.0224(12) 0.0102(11) 0.0267(13) -0.0023(9) 0.0187(10) -0.0004(9)
C00N 0.0237(13) 0.0178(13) 0.0208(12) 0.0002(10) -0.0015(10) -0.0064(10)
C00O 0.0323(14) 0.0106(11) 0.0359(15) -0.0059(10) 0.0304(12) -0.0017(10)
C00P 0.0321(14) 0.0109(12) 0.0538(18) -0.0053(11) 0.0365(14) -0.0023(10)
C00Q 0.0343(15) 0.0180(13) 0.0166(12) -0.0015(10) -0.0017(10) -0.0097(11)
C00R 0.0244(13) 0.0201(12) 0.0193(12) -0.0062(10) 0.0121(10) -0.0008(10)
C00S 0.0226(13) 0.0134(12) 0.0478(17) -0.0078(11) 0.0262(12) -0.0003(10)
C00T 0.0267(13) 0.0195(13) 0.0321(14) -0.0029(11) 0.0181(11) -0.0041(10)
C00U 0.062(2) 0.0165(13) 0.0127(12) -0.0019(10) 0.0182(12) -0.0141(13)
C00V 0.0167(12) 0.0163(12) 0.0317(14) -0.0016(10) 0.0065(10) 0.0000(9)
C00W 0.0463(17) 0.0138(12) 0.0190(12) 0.0007(10) 0.0121(11) -0.0085(11)
C00X 0.0363(15) 0.0135(12) 0.0414(16) -0.0057(11) 0.0351(13) -0.0021(11)
C00Y 0.0529(18) 0.0143(12) 0.0193(12) -0.0016(10) 0.0247(12) -0.0090(12)
C00Z 0.0275(13) 0.0200(13) 0.0273(14) 0.0027(10) 0.0114(11) -0.0057(10)
C010 0.0237(13) 0.0222(14) 0.0255(13) 0.0017(11) -0.0005(10) -0.0005(10)
C011 0.057(2) 0.0188(13) 0.0112(12) 0.0033(10) 0.0021(12) -0.0140(13)
C012 0.0433(17) 0.0208(14) 0.0184(13) 0.0032(10) -0.0090(11) -0.0130(12)
N013 0.0418(17) 0.0484(19) 0.067(2) -0.0161(17) 0.0278(16) -0.0051(14)
C014 0.0271(14) 0.0186(13) 0.057(2) -0.0134(13) 0.0272(14) -0.0063(11)
C015 0.060(2) 0.0160(13) 0.0404(17) -0.0057(12) 0.0439(16) -0.0103(13)
C016 0.0431(17) 0.0173(13) 0.0287(15) 0.0056(11) -0.0102(13) -0.0050(12)
C017 0.0472(18) 0.0150(13) 0.0249(14) 0.0017(11) -0.0008(12) -0.0061(12)
C018 0.0305(15) 0.0210(14) 0.0338(15) 0.0016(12) -0.0066(12) 0.0004(11)
C019 0.0480(18) 0.0169(14) 0.0268(15) 0.0075(11) -0.0078(13) -0.0084(12)
C01A 0.0179(13) 0.0215(13) 0.0438(17) 0.0082(12) 0.0049(11) 0.0019(10)
C01B 0.0202(13) 0.0180(13) 0.0511(19) 0.0020(12) 0.0006(12) 0.0002(10)
C01C 0.053(2) 0.0346(17) 0.0345(16) 0.0038(13) 0.0257(15) -0.0129(15)
C01D 0.0256(15) 0.0237(15) 0.066(2) -0.0083(15) 0.0064(15) -0.0007(12)
C01E 0.061(2) 0.0209(14) 0.0344(16) 0.0044(12) 0.0256(15) 0.0008(14)
C01F 0.064(2) 0.0260(15) 0.0149(13) 0.0050(11) -0.0047(13) -0.0193(15)
C01G 0.058(2) 0.0337(18) 0.0332(17) 0.0066(14) 0.0128(15) -0.0091(16)
C01H 0.0381(17) 0.0209(15) 0.052(2) 0.0030(14) 0.0012(15) 0.0084(13)
C01I 0.0338(16) 0.0321(17) 0.053(2) -0.0117(15) 0.0172(15) -0.0093(13)
C01J 0.0384(18) 0.0105(13) 0.072(3) -0.0049(14) -0.0017(16) -0.0028(12)
C01K 0.0351(17) 0.0253(16) 0.074(3) -0.0125(16) 0.0268(17) -0.0125(13)
C01L 0.0420(19) 0.048(2) 0.072(3) -0.037(2) 0.0396(19) -0.0180(16)
C01M 0.058(2) 0.0324(18) 0.046(2) -0.0061(15) 0.0047(17) 0.0152(16)
N01N 0.119(4) 0.072(3) 0.061(3) 0.036(2) 0.016(3) -0.025(3)
C01O 0.056(2) 0.041(2) 0.053(2) -0.0029(17) 0.0008(18) 0.0059(18)
C01P 0.063(3) 0.0283(18) 0.068(3) 0.0065(18) -0.007(2) 0.0177(17)
C01R 0.046(2) 0.036(2) 0.102(4) -0.003(2) 0.024(2) 0.0089(17)
C01U 0.074(3) 0.061(3) 0.060(3) -0.003(2) 0.030(2) -0.003(2)
C01V 0.096(4) 0.055(3) 0.076(3) -0.011(2) 0.044(3) -0.001(3)
C2 0.070(3) 0.092(4) 0.064(3) -0.009(3) 0.025(3) -0.003(3)
C3 0.079(4) 0.098(5) 0.077(4) 0.007(3) 0.024(3) -0.005(3)
C4 0.121(6) 0.079(4) 0.083(4) -0.010(3) 0.033(4) -0.006(4)
C6 0.094(5) 0.107(5) 0.087(4) 0.006(4) 0.040(4) 0.018(4)
C1 0.094(4) 0.040(2) 0.091(4) -0.039(2) 0.048(3) -0.026(2)
C1AA 0.071(3) 0.050(2) 0.063(3) -0.017(2) 0.016(2) -0.002(2)
C0AA 0.114(4) 0.050(2) 0.090(3) 0.001(2) 0.051(3) -0.011(2)

loop_
_atom_type_symbol
_atom_type_description
_atom_type_scat_dispersion_real
_atom_type_scat_dispersion_imag
_atom_type_scat_source
C C 0.0181 0.0091 'International Tables Vol C Tables 4.2.6.8 and 6.1.1.4'
H H 0.0000 0.0000 'International Tables Vol C Tables 4.2.6.8 and 6.1.1.4'
N N 0.0311 0.0180 'International Tables Vol C Tables 4.2.6.8 and 6.1.1.4'
O O 0.0492 0.0322 'International Tables Vol C Tables 4.2.6.8 and 6.1.1.4'

loop_
_geom_angle_atom_site_label_1
_geom_angle_atom_site_label_2
_geom_angle_atom_site_label_3
_geom_angle
C00O O002 H002 109.5
C00Q O003 H003 109.5
C00U O004 H004 109.5
C00B N005 C00H 108.99(18)
C00G N005 C00B 109.40(18)
C00G N005 C00H 112.36(18)
C00R N005 C00B 108.72(18)
C00R N005 C00G 110.53(19)
C00R N005 C00H 106.74(18)
C007 C006 H006 118.8
C009 C006 H006 118.8
C009 C006 C007 122.3(2)
C006 C007 C00F 121.1(2)
C00A C007 C006 117.0(2)
C00A C007 C00F 121.9(2)
O001 C008 C009 119.9(2)
O001 C008 C00C 120.5(2)
C00C C008 C009 119.7(2)
C006 C009 C008 119.2(2)
C006 C009 C00L 119.1(2)
C008 C009 C00L 121.6(2)
C007 C00A H00A 118.8
C007 C00A C00C 122.5(2)
C00C C00A H00A 118.8
N005 C00B H00F 108.4
N005 C00B H00G 108.4
H00F C00B H00G 107.5
C00D C00B N005 115.48(19)
C00D C00B H00F 108.4
C00D C00B H00G 108.4
C008 C00C C00A 119.2(2)
C008 C00C C00M 120.9(2)
C00A C00C C00M 119.8(2)
C00B C00D H00H 109.9
C00B C00D H00I 109.9
C00B C00D C00E 109.1(2)
H00H C00D H00I 108.3
C00E C00D H00H 109.9
C00E C00D H00I 109.9
C00D C00E H00K 109.2
C00D C00E H00L 109.2
H00K C00E H00L 107.9
C00T C00E C00D 111.9(2)
C00T C00E H00K 109.2
C00T C00E H00L 109.2
C007 C00F C01V 107.9(3)
C007 C00F C3 109.8(3)
C01U C00F C007 108.6(3)
C01U C00F C01V 108.8(3)
C2 C00F C007 113.1(3)
C2 C00F C01U 108.6(4)
C2 C00F C01V 109.7(4)
C4 C00F C007 108.9(3)
C4 C00F C3 108.8(4)
C6 C00F C007 113.3(3)
C6 C00F C3 106.5(4)
C6 C00F C4 109.3(5)
N005 C00G H00M 108.6
N005 C00G H00N 108.6
N005 C00G C00V 114.9(2)
H00M C00G H00N 107.5
C00V C00G H00M 108.6
C00V C00G H00N 108.6
N005 C00H H00O 108.1
N005 C00H H00Q 108.1
H00O C00H H00Q 107.3
C00K C00H N005 116.8(2)
C00K C00H H00O 108.1
C00K C00H H00Q 108.1
C00J C00I C00M 119.5(2)
C00J C00I C00O 120.2(2)
C00O C00I C00M 120.2(2)
C00I C00J H00J 118.6
C00I C00J C00S 122.8(3)
C00S C00J H00J 118.6
C00H C00K H00R 109.8
C00H C00K H00S 109.8
C00H C00K C00Z 109.2(2)
H00R C00K H00S 108.3
C00Z C00K H00R 109.8
C00Z C00K H00S 109.8
C009 C00L H00B 109.0
C009 C00L H00C 109.0
H00B C00L H00C 107.8
C00N C00L C009 112.9(2)
C00N C00L H00B 109.0
C00N C00L H00C 109.0
C00C C00M C00I 112.23(19)
C00C C00M H00D 109.2
C00C C00M H00E 109.2
C00I C00M H00D 109.2
C00I C00M H00E 109.2
H00D C00M H00E 107.9
C00Q C00N C00L 120.9(3)
C010 C00N C00L 119.6(2)
C010 C00N C00Q 119.5(3)
O002 C00O C00I 121.3(2)
O002 C00O C00X 120.8(3)
C00I C00O C00X 117.9(3)
C00S C00P H00P 118.6
C00X C00P H00P 118.6
C00X C00P C00S 122.8(2)
O003 C00Q C00N 121.6(2)
O003 C00Q C012 118.7(3)
C012 C00Q C00N 119.7(3)
N005 C00R H00T 109.5
N005 C00R H00U 109.5
N005 C00R H00V 109.5
H00T C00R H00U 109.5
H00T C00R H00V 109.5
H00U C00R H00V 109.5
C00J C00S C014 120.6(3)
C00P C00S C00J 116.3(3)
C00P C00S C014 123.1(3)
C00E C00T H00X 109.5
C00E C00T H00Y 109.5
C00E C00T H 109.5
H00X C00T H00Y 109.5
H00X C00T H 109.5
H00Y C00T H 109.5
O004 C00U C00Y 120.1(3)
O004 C00U C011 119.6(3)
C011 C00U C00Y 120.3(3)
C00G C00V H00Z 109.5
C00G C00V HA 109.5
H00Z C00V HA 108.1
C01B C00V C00G 110.9(2)
C01B C00V H00Z 109.5
C01B C00V HA 109.5
C00Y C00W H00W 118.7
C017 C00W H00W 118.7
C017 C00W C00Y 122.6(3)
C00O C00X C015 120.6(3)
C00P C00X C00O 120.0(3)
C00P C00X C015 119.2(2)
C00U C00Y C015 120.9(3)
C00W C00Y C00U 118.6(3)
C00W C00Y C015 120.4(3)
C00K C00Z H00 109.0
C00K C00Z HB 109.0
H00 C00Z HB 107.8
C01C C00Z C00K 112.8(2)
C01C C00Z H00 109.0
C01C C00Z HB 109.0
C00N C010 H010 119.1
C00N C010 C018 121.9(3)
C018 C010 H010 119.1
C00U C011 C019 119.2(3)
C00U C011 C01F 121.2(3)
C019 C011 C01F 119.5(3)
C00Q C012 C01F 120.8(3)
C016 C012 C00Q 118.8(3)
C016 C012 C01F 120.0(3)
C00S C014 C01I 110.5(2)
C00S C014 C01K 113.1(3)
C00S C014 C01L 109.1(2)
C01K C014 C01I 107.4(3)
C01K C014 C01L 107.7(3)
C01L C014 C01I 108.9(3)
C00X C015 H01A 109.0
C00X C015 H01B 109.0
C00Y C015 C00X 112.8(2)
C00Y C015 H01A 109.0
C00Y C015 H01B 109.0
H01A C015 H01B 107.8
C012 C016 H016 118.7
C018 C016 C012 122.7(3)
C018 C016 H016 118.7
C00W C017 C019 117.2(3)
C00W C017 C01J 121.2(3)
C019 C017 C01J 121.6(3)
C010 C018 C01H 119.7(3)
C016 C018 C010 117.2(3)
C016 C018 C01H 123.1(3)
C011 C019 H019 118.9
C017 C019 C011 122.2(3)
C017 C019 H019 118.9
H01 C01A HC 109.5
H01 C01A HD 109.5
HC C01A HD 109.5
C01B C01A H01 109.5
C01B C01A HC 109.5
C01B C01A HD 109.5
C00V C01B C01A 113.4(2)
C00V C01B H2AA 108.9
C00V C01B HE 108.9
C01A C01B H2AA 108.9
C01A C01B HE 108.9
H2AA C01B HE 107.7
C00Z C01C H3AA 109.5
C00Z C01C HF 109.5
C00Z C01C HG 109.5
H3AA C01C HF 109.5
H3AA C01C HG 109.5
HF C01C HG 109.5
N013 C01D C01O 179.3(4)
H5AA C01E HH 109.5
H5AA C01E HI 109.5
HH C01E HI 109.5
C01G C01E H5AA 109.5
C01G C01E HH 109.5
C01G C01E HI 109.5
C011 C01F H01C 109.6
C011 C01F H01D 109.6
C012 C01F C011 110.4(2)
C012 C01F H01C 109.6
C012 C01F H01D 109.6
H01C C01F H01D 108.1
N01N C01G C01E 179.3(5)
C018 C01H C01M 108.6(3)
C018 C01H C01P 111.6(3)
C01M C01H C01P 108.1(3)
C01R C01H C018 110.8(3)
C01R C01H C01M 109.6(4)
C01R C01H C01P 108.0(3)
C014 C01I H01E 109.5
C014 C01I H01F 109.5
C014 C01I H01G 109.5
H01E C01I H01F 109.5
H01E C01I H01G 109.5
H01F C01I H01G 109.5
C017 C01J C1AA 107.7(3)
C1 C01J C017 114.4(3)
C1 C01J C1AA 96.8(4)
C0AA C01J C017 111.7(4)
C0AA C01J C1 113.7(4)
C0AA C01J C1AA 111.5(4)
C014 C01K H01H 109.5
C014 C01K H01I 109.5
C014 C01K H01J 109.5
H01H C01K H01I 109.5
H01H C01K H01J 109.5
H01I C01K H01J 109.5
C014 C01L H01K 109.5
C014 C01L H01L 109.5
C014 C01L H01M 109.5
H01K C01L H01L 109.5
H01K C01L H01M 109.5
H01L C01L H01M 109.5
C01H C01M H01N 109.5
C01H C01M H01O 109.5
C01H C01M H01P 109.5
H01N C01M H01O 109.5
H01N C01M H01P 109.5
H01O C01M H01P 109.5
C01D C01O H4AA 109.5
C01D C01O HJ 109.5
C01D C01O HK 109.5
H4AA C01O HJ 109.5
H4AA C01O HK 109.5
HJ C01O HK 109.5
C01H C01P H01Q 109.5
C01H C01P H01R 109.5
C01H C01P H01S 109.5
H01Q C01P H01R 109.5
H01Q C01P H01S 109.5
H01R C01P H01S 109.5
C01H C01R H01T 109.5
C01H C01R H01U 109.5
C01H C01R H01V 109.5
H01T C01R H01U 109.5
H01T C01R H01V 109.5
H01U C01R H01V 109.5
C00F C01U H01W 109.5
C00F C01U H01X 109.5
C00F C01U H01Y 109.5
H01W C01U H01X 109.5
H01W C01U H01Y 109.5
H01X C01U H01Y 109.5
C00F C01V H01Z 109.5
C00F C01V HL 109.5
C00F C01V HM 109.5
H01Z C01V HL 109.5
H01Z C01V HM 109.5
HL C01V HM 109.5
C00F C2 H2A 109.5
C00F C2 H2B 109.5
C00F C2 H2C 109.5
H2A C2 H2B 109.5
H2A C2 H2C 109.5
H2B C2 H2C 109.5
C00F C3 H3A 109.5
C00F C3 H3B 109.5
C00F C3 H3C 109.5
H3A C3 H3B 109.5
H3A C3 H3C 109.5
H3B C3 H3C 109.5
C00F C4 H4A 109.5
C00F C4 H4B 109.5
C00F C4 H4C 109.5
H4A C4 H4B 109.5
H4A C4 H4C 109.5
H4B C4 H4C 109.5
C00F C6 H6A 109.5
C00F C6 H6B 109.5
C00F C6 H6C 109.5
H6A C6 H6B 109.5
H6A C6 H6C 109.5
H6B C6 H6C 109.5
C01J C1 H1A 109.5
C01J C1 H1B 109.5
C01J C1 H1C 109.5
H1A C1 H1B 109.5
H1A C1 H1C 109.5
H1B C1 H1C 109.5
C01J C1AA H1AA 109.5
C01J C1AA H1AB 109.5
C01J C1AA H1AC 109.5
H1AA C1AA H1AB 109.5
H1AA C1AA H1AC 109.5
H1AB C1AA H1AC 109.5
C01J C0AA H0AA 109.5
C01J C0AA H0AB 109.5
C01J C0AA H0AC 109.5
H0AA C0AA H0AB 109.5
H0AA C0AA H0AC 109.5
H0AB C0AA H0AC 109.5

loop_
_geom_bond_atom_site_label_1
_geom_bond_atom_site_label_2
_geom_bond_distance
O001 C008 1.366(3)
O002 H002 0.8200
O002 C00O 1.344(4)
O003 H003 0.8200
O003 C00Q 1.371(4)
O004 H004 0.8200
O004 C00U 1.367(3)
N005 C00B 1.523(3)
N005 C00G 1.516(3)
N005 C00H 1.524(3)
N005 C00R 1.507(3)
C006 H006 0.9300
C006 C007 1.396(3)
C006 C009 1.396(3)
C007 C00A 1.393(3)
C007 C00F 1.537(3)
C008 C009 1.404(3)
C008 C00C 1.398(4)
C009 C00L 1.520(3)
C00A H00A 0.9300
C00A C00C 1.398(3)
C00B H00F 0.9700
C00B H00G 0.9700
C00B C00D 1.517(3)
C00C C00M 1.514(3)
C00D H00H 0.9700
C00D H00I 0.9700
C00D C00E 1.529(3)
C00E H00K 0.9700
C00E H00L 0.9700
C00E C00T 1.521(3)
C00F C01U 1.532(5)
C00F C01V 1.559(6)
C00F C2 1.521(6)
C00F C3 1.568(7)
C00F C4 1.536(7)
C00F C6 1.527(7)
C00G H00M 0.9700
C00G H00N 0.9700
C00G C00V 1.522(3)
C00H H00O 0.9700
C00H H00Q 0.9700
C00H C00K 1.518(3)
C00I C00J 1.387(4)
C00I C00M 1.521(3)
C00I C00O 1.409(4)
C00J H00J 0.9300
C00J C00S 1.403(4)
C00K H00R 0.9700
C00K H00S 0.9700
C00K C00Z 1.530(3)
C00L H00B 0.9700
C00L H00C 0.9700
C00L C00N 1.511(4)
C00M H00D 0.9700
C00M H00E 0.9700
C00N C00Q 1.402(4)
C00N C010 1.386(4)
C00O C00X 1.418(3)
C00P H00P 0.9300
C00P C00S 1.395(5)
C00P C00X 1.390(5)
C00Q C012 1.400(4)
C00R H00T 0.9600
C00R H00U 0.9600
C00R H00V 0.9600
C00S C014 1.528(4)
C00T H00X 0.9600
C00T H00Y 0.9600
C00T H 0.9600
C00U C00Y 1.405(4)
C00U C011 1.389(5)
C00V H00Z 0.9700
C00V HA 0.9700
C00V C01B 1.507(4)
C00W H00W 0.9300
C00W C00Y 1.401(4)
C00W C017 1.389(5)
C00X C015 1.513(4)
C00Y C015 1.512(5)
C00Z H00 0.9700
C00Z HB 0.9700
C00Z C01C 1.523(4)
C010 H010 0.9300
C010 C018 1.400(4)
C011 C019 1.401(4)
C011 C01F 1.518(4)
C012 C016 1.390(5)
C012 C01F 1.518(5)
N013 C01D 1.138(5)
C014 C01I 1.537(5)
C014 C01K 1.531(4)
C014 C01L 1.535(4)
C015 H01A 0.9700
C015 H01B 0.9700
C016 H016 0.9300
C016 C018 1.387(5)
C017 C019 1.395(4)
C017 C01J 1.539(4)
C018 C01H 1.533(5)
C019 H019 0.9300
C01A H01 0.9600
C01A HC 0.9600
C01A HD 0.9600
C01A C01B 1.517(4)
C01B H2AA 0.9700
C01B HE 0.9700
C01C H3AA 0.9600
C01C HF 0.9600
C01C HG 0.9600
C01D C01O 1.464(6)
C01E H5AA 0.9600
C01E HH 0.9600
C01E HI 0.9600
C01E C01G 1.435(4)
C01F H01C 0.9700
C01F H01D 0.9700
C01G N01N 1.136(5)
C01H C01M 1.535(5)
C01H C01P 1.537(5)
C01H C01R 1.520(6)
C01I H01E 0.9600
C01I H01F 0.9600
C01I H01G 0.9600
C01J C1 1.487(6)
C01J C1AA 1.619(6)
C01J C0AA 1.426(7)
C01K H01H 0.9600
C01K H01I 0.9600
C01K H01J 0.9600
C01L H01K 0.9600
C01L H01L 0.9600
C01L H01M 0.9600
C01M H01N 0.9600
C01M H01O 0.9600
C01M H01P 0.9600
C01O H4AA 0.9600
C01O HJ 0.9600
C01O HK 0.9600
C01P H01Q 0.9600
C01P H01R 0.9600
C01P H01S 0.9600
C01R H01T 0.9600
C01R H01U 0.9600
C01R H01V 0.9600
C01U H01W 0.9600
C01U H01X 0.9600
C01U H01Y 0.9600
C01V H01Z 0.9600
C01V HL 0.9600
C01V HM 0.9600
C2 H2A 0.9600
C2 H2B 0.9600
C2 H2C 0.9600
C3 H3A 0.9600
C3 H3B 0.9600
C3 H3C 0.9600
C4 H4A 0.9600
C4 H4B 0.9600
C4 H4C 0.9600
C6 H6A 0.9600
C6 H6B 0.9600
C6 H6C 0.9600
C1 H1A 0.9600
C1 H1B 0.9600
C1 H1C 0.9600
C1AA H1AA 0.9600
C1AA H1AB 0.9600
C1AA H1AC 0.9600
C0AA H0AA 0.9600
C0AA H0AB 0.9600
C0AA H0AC 0.9600

loop_
_geom_torsion_atom_site_label_1
_geom_torsion_atom_site_label_2
_geom_torsion_atom_site_label_3
_geom_torsion_atom_site_label_4
_geom_torsion
O001 C008 C009 C006 177.5(2)
O001 C008 C009 C00L 0.2(3)
O001 C008 C00C C00A -176.7(2)
O001 C008 C00C C00M 1.7(3)
O002 C00O C00X C00P -177.6(2)
O002 C00O C00X C015 -2.7(4)
O003 C00Q C012 C016 -174.8(2)
O003 C00Q C012 C01F 12.0(4)
O004 C00U C00Y C00W -178.3(2)
O004 C00U C00Y C015 3.3(4)
O004 C00U C011 C019 178.5(2)
O004 C00U C011 C01F -5.5(4)
N005 C00B C00D C00E 177.82(18)
N005 C00G C00V C01B 169.3(2)
N005 C00H C00K C00Z 177.7(2)
C006 C007 C00A C00C -1.1(3)
C006 C007 C00F C01U -54.8(4)
C006 C007 C00F C01V 63.0(4)
C006 C007 C00F C2 -175.4(3)
C006 C007 C00F C3 -114.6(3)
C006 C007 C00F C4 126.3(4)
C006 C007 C00F C6 4.4(5)
C006 C009 C00L C00N -92.6(3)
C007 C006 C009 C008 -0.2(4)
C007 C006 C009 C00L 177.2(2)
C007 C00A C00C C008 -1.3(3)
C007 C00A C00C C00M -179.8(2)
C008 C009 C00L C00N 84.7(3)
C008 C00C C00M C00I -89.7(3)
C009 C006 C007 C00A 1.9(3)
C009 C006 C007 C00F -178.5(2)
C009 C008 C00C C00A 3.0(3)
C009 C008 C00C C00M -178.5(2)
C009 C00L C00N C00Q -90.8(3)
C009 C00L C00N C010 86.9(3)
C00A C007 C00F C01U 124.8(3)
C00A C007 C00F C01V -117.4(3)
C00A C007 C00F C2 4.2(4)
C00A C007 C00F C3 65.0(4)
C00A C007 C00F C4 -54.1(4)
C00A C007 C00F C6 -176.0(4)
C00A C00C C00M C00I 88.8(3)
C00B N005 C00G C00V 173.6(2)
C00B N005 C00H C00K -67.0(3)
C00B C00D C00E C00T 177.3(2)
C00C C008 C009 C006 -2.3(3)
C00C C008 C009 C00L -179.6(2)
C00F C007 C00A C00C 179.3(2)
C00G N005 C00B C00D 59.0(2)
C00G N005 C00H C00K 54.4(3)
C00G C00V C01B C01A -179.8(3)
C00H N005 C00B C00D -177.77(19)
C00H N005 C00G C00V 52.4(3)
C00H C00K C00Z C01C 174.9(3)
C00I C00J C00S C00P 0.8(4)
C00I C00J C00S C014 -176.7(2)
C00I C00O C00X C00P 2.3(4)
C00I C00O C00X C015 177.1(2)
C00J C00I C00M C00C -92.3(3)
C00J C00I C00O O002 176.6(2)
C00J C00I C00O C00X -3.3(3)
C00J C00S C014 C01I -57.0(3)
C00J C00S C014 C01K -177.5(2)
C00J C00S C014 C01L 62.7(4)
C00L C00N C00Q O003 -5.4(4)
C00L C00N C00Q C012 175.4(2)
C00L C00N C010 C018 -178.9(2)
C00M C00I C00J C00S 177.6(2)
C00M C00I C00O O002 0.7(4)
C00M C00I C00O C00X -179.1(2)
C00N C00Q C012 C016 4.4(4)
C00N C00Q C012 C01F -168.8(2)
C00N C010 C018 C016 2.5(4)
C00N C010 C018 C01H -179.8(3)
C00O C00I C00J C00S 1.8(4)
C00O C00I C00M C00C 83.6(3)
C00O C00X C015 C00Y -78.2(3)
C00P C00S C014 C01I 125.8(3)
C00P C00S C014 C01K 5.3(4)
C00P C00S C014 C01L -114.6(3)
C00P C00X C015 C00Y 96.6(3)
C00Q C00N C010 C018 -1.2(4)
C00Q C012 C016 C018 -3.1(4)
C00Q C012 C01F C011 91.0(3)
C00R N005 C00B C00D -61.8(3)
C00R N005 C00G C00V -66.7(3)
C00R N005 C00H C00K 175.7(2)
C00S C00P C00X C00O 0.3(4)
C00S C00P C00X C015 -174.6(2)
C00U C00Y C015 C00X 94.1(3)
C00U C011 C019 C017 0.6(4)
C00U C011 C01F C012 -98.6(3)
C00W C00Y C015 C00X -84.3(3)
C00W C017 C019 C011 -1.2(5)
C00W C017 C01J C1 160.1(4)
C00W C017 C01J C1AA 53.8(4)
C00W C017 C01J C0AA -69.0(5)
C00X C00P C00S C00J -1.8(4)
C00X C00P C00S C014 175.6(2)
C00Y C00U C011 C019 -0.2(4)
C00Y C00U C011 C01F 175.8(2)
C00Y C00W C017 C019 1.3(4)
C00Y C00W C017 C01J 179.3(3)
C010 C00N C00Q O003 176.8(2)
C010 C00N C00Q C012 -2.4(4)
C010 C018 C01H C01M -70.1(4)
C010 C018 C01H C01P 170.8(3)
C010 C018 C01H C01R 50.4(4)
C011 C00U C00Y C00W 0.4(4)
C011 C00U C00Y C015 -178.0(2)
C012 C016 C018 C010 -0.3(4)
C012 C016 C018 C01H -177.9(3)
C016 C012 C01F C011 -82.1(4)
C016 C018 C01H C01M 107.4(4)
C016 C018 C01H C01P -11.6(4)
C016 C018 C01H C01R -132.1(4)
C017 C00W C00Y C00U -1.0(4)
C017 C00W C00Y C015 177.4(3)
C019 C011 C01F C012 77.3(3)
C019 C017 C01J C1 -22.0(5)
C019 C017 C01J C1AA -128.3(4)
C019 C017 C01J C0AA 108.9(5)
C01F C011 C019 C017 -175.4(3)
C01F C012 C016 C018 170.1(3)
C01J C017 C019 C011 -179.2(3)
